data_7000388
loop_
_publ_author_name
'Allen, John J.'
'Barron, Andrew R.'

_publ_section_title
;
 Olefin coordination in copper(I) complexes of bis(2-pyridyl)amine
;
_journal_issue 5
_journal_name_full 'Dalton Transactions'
_journal_page_first 878
_journal_page_last 890
_journal_paper_doi 10.1039/b814829e
_journal_year 2009
_chemical_formula_moiety 'C18 H17 Cu N3, B F4'
_chemical_formula_sum 'C18 H17 B Cu F4 N3'
_chemical_formula_weight 425.70
_chemical_melting_point 446
_chemical_name_common
;(2,2'-dipyridylamine)(eta2-phenylethene)copper(i)
tetrafluoroborate
;
_chemical_name_systematic '(2,2'-dipyridylamine)(\h2-phenylethene)copper(I) tetrafluoroborate'
_space_group_IT_number 14
_symmetry_cell_setting monoclinic
_symmetry_Int_Tables_number 14
_symmetry_space_group_name_Hall '-P 2yn'
_symmetry_space_group_name_H-M 'P 1 21/n 1'
_atom_sites_solution_hydrogens geom
_atom_sites_solution_primary direct
_atom_sites_solution_secondary difmap
_audit_creation_method SHELXL-97
_cell_angle_alpha 90.00
_cell_angle_beta 92.70(3)
_cell_angle_gamma 90.00
_cell_formula_units_Z 4
_cell_length_a 12.503(3)
_cell_length_b 10.368(2)
_cell_length_c 13.827(3)
_cell_measurement_reflns_used 1238
_cell_measurement_temperature 298(2)
_cell_measurement_theta_max 16.71
_cell_measurement_theta_min 2.25
_cell_volume 1790.4(7)
_computing_cell_refinement 'SMART v5.630 (Bruker-AXS 2003)'
_computing_data_collection 'SMART v5.630 (Bruker-AXS 2003)'
_computing_data_reduction 'Bruker SAINT+ v6.45 (Bruker-AXS 2003)'
_computing_molecular_graphics 'SHELXTL v5.1'
_computing_publication_material 'SHELXTL v5.1'
_computing_structure_refinement 'SHELXTL v5.1'
_computing_structure_solution 'SHELXTL v5.1 (Bruker-AXS, 1998)'
_diffrn_ambient_pressure 101.33
_diffrn_ambient_temperature 298(2)
_diffrn_measured_fraction_theta_full 0.960
_diffrn_measured_fraction_theta_max 0.960
_diffrn_measurement_device_type 'Bruker P4'
_diffrn_measurement_method '\w scans'
_diffrn_radiation_monochromator graphite
_diffrn_radiation_probe x-ray
_diffrn_radiation_type MoK\a
_diffrn_radiation_wavelength 0.71073
_diffrn_reflns_av_R_equivalents 0.1717
_diffrn_reflns_av_sigmaI/netI 0.2114
_diffrn_reflns_limit_h_max 15
_diffrn_reflns_limit_h_min -16
_diffrn_reflns_limit_k_max 13
_diffrn_reflns_limit_k_min -13
_diffrn_reflns_limit_l_max 18
_diffrn_reflns_limit_l_min -18
_diffrn_reflns_number 21029
_diffrn_reflns_theta_full 28.43
_diffrn_reflns_theta_max 28.43
_diffrn_reflns_theta_min 2.15
_diffrn_source 'fine-focus sealed tube'
_diffrn_source_type 'Bruker SMART CCD'
_exptl_absorpt_coefficient_mu 1.266
_exptl_absorpt_correction_T_max 0.8230
_exptl_absorpt_correction_T_min 0.6656
_exptl_absorpt_correction_type multi-scan
_exptl_absorpt_process_details 'SADABS v2.10 (Bruker-AXS, 2003)'
_exptl_crystal_colour colorless
_exptl_crystal_density_diffrn 1.579
_exptl_crystal_density_method 'not measured'
_exptl_crystal_description prism
_exptl_crystal_F_000 864
_exptl_crystal_recrystallization_method 'sat. soln in MeOH cooled to -12 deg. C for several days'
_exptl_crystal_size_max 0.35
_exptl_crystal_size_mid 0.18
_exptl_crystal_size_min 0.16
_refine_diff_density_max 0.696
_refine_diff_density_min -0.843
_refine_diff_density_rms 0.106
_refine_ls_extinction_method none
_refine_ls_goodness_of_fit_ref 0.835
_refine_ls_hydrogen_treatment constr
_refine_ls_matrix_type full
_refine_ls_number_parameters 244
_refine_ls_number_reflns 4329
_refine_ls_number_restraints 0
_refine_ls_restrained_S_all 0.835
_refine_ls_R_factor_all 0.2088
_refine_ls_R_factor_gt 0.0656
_refine_ls_shift/su_max 0.000
_refine_ls_shift/su_mean 0.000
_refine_ls_structure_factor_coef Fsqd
_refine_ls_weighting_details 'calc w=1/[\s^2^(Fo^2^)+(0.0920P)^2^+0.0000P] where P=(Fo^2^+2Fc^2^)/3'
_refine_ls_weighting_scheme calc
_refine_ls_wR_factor_gt 0.1529
_refine_ls_wR_factor_ref 0.1973
_reflns_number_gt 1505
_reflns_number_total 4329
_reflns_threshold_expression >2sigma(I)
_cod_data_source_file b814829e.txt
_cod_data_source_block sty2
_cod_original_cell_volume 1790.5(6)
_cod_original_sg_symbol_H-M 'P 21/n'
_cod_database_code 7000388

loop_
_symmetry_equiv_pos_as_xyz
'x, y, z'
'-x+1/2, y+1/2, -z+1/2'
'-x, -y, -z'
'x-1/2, -y-1/2, z-1/2'

loop_
_atom_site_label
_atom_site_type_symbol
_atom_site_fract_x
_atom_site_fract_y
_atom_site_fract_z
_atom_site_U_iso_or_equiv
_atom_site_adp_type
_atom_site_occupancy
_atom_site_symmetry_multiplicity
_atom_site_calc_flag
_atom_site_refinement_flags
_atom_site_disorder_assembly
_atom_site_disorder_group
Cu1 Cu 0.31788(6) -0.04092(7) 0.15996(5) 0.0520(3) Uani 1 1 d . . .
N1 N 0.4609(4) 0.1890(5) 0.0923(4) 0.0607(14) Uani 1 1 d . . .
H1 H 0.4917 0.2593 0.0758 0.073 Uiso 1 1 calc R . .
N2 N 0.3424(4) 0.0275(5) 0.0308(3) 0.0496(12) Uani 1 1 d . . .
N3 N 0.4249(4) 0.0666(4) 0.2308(3) 0.0492(12) Uani 1 1 d . . .
C1 C 0.4012(5) 0.1304(6) 0.0159(4) 0.0532(16) Uani 1 1 d . . .
C2 C 0.4098(5) 0.1870(7) -0.0759(5) 0.0695(19) Uani 1 1 d . . .
H2 H 0.4512 0.2606 -0.0832 0.083 Uiso 1 1 calc R . .
C3 C 0.3568(6) 0.1324(8) -0.1543(5) 0.074(2) Uani 1 1 d . . .
H3 H 0.3618 0.1684 -0.2155 0.089 Uiso 1 1 calc R . .
C4 C 0.2954(5) 0.0230(7) -0.1416(5) 0.0671(18) Uani 1 1 d . . .
H4 H 0.2586 -0.0164 -0.1936 0.080 Uiso 1 1 calc R . .
C5 C 0.2908(5) -0.0250(6) -0.0498(5) 0.0623(17) Uani 1 1 d . . .
H5 H 0.2498 -0.0986 -0.0414 0.075 Uiso 1 1 calc R . .
C6 C 0.4805(5) 0.1579(5) 0.1871(4) 0.0501(15) Uani 1 1 d . . .
C7 C 0.5649(5) 0.2260(6) 0.2385(5) 0.0591(17) Uani 1 1 d . . .
H7 H 0.6035 0.2895 0.2079 0.071 Uiso 1 1 calc R . .
C8 C 0.5876(5) 0.1962(6) 0.3329(5) 0.0676(18) Uani 1 1 d . . .
H8 H 0.6431 0.2385 0.3670 0.081 Uiso 1 1 calc R . .
C9 C 0.5305(6) 0.1063(6) 0.3775(5) 0.076(2) Uani 1 1 d . . .
H9 H 0.5451 0.0872 0.4424 0.091 Uiso 1 1 calc R . .
C10 C 0.4499(6) 0.0426(6) 0.3257(4) 0.0648(18) Uani 1 1 d . . .
H10 H 0.4108 -0.0197 0.3571 0.078 Uiso 1 1 calc R . .
C11 C 0.2041(5) -0.1753(6) 0.1526(5) 0.0624(17) Uani 1 1 d . . .
H11B H 0.1310 -0.1447 0.1437 0.075 Uiso 1 1 calc R . .
H11A H 0.2187 -0.2513 0.1145 0.075 Uiso 1 1 calc R . .
C12 C 0.2481(5) -0.1733(5) 0.2466(4) 0.0569(17) Uani 1 1 d . . .
H12 H 0.2020 -0.1374 0.2952 0.068 Uiso 1 1 calc R . .
C13 C 0.3321(5) -0.2646(5) 0.2844(4) 0.0499(15) Uani 1 1 d . . .
C14 C 0.3577(5) -0.2677(6) 0.3833(5) 0.0629(18) Uani 1 1 d . . .
H14 H 0.3195 -0.2180 0.4257 0.075 Uiso 1 1 calc R . .
C15 C 0.4417(6) -0.3467(7) 0.4184(5) 0.074(2) Uani 1 1 d . . .
H15 H 0.4595 -0.3497 0.4844 0.088 Uiso 1 1 calc R . .
C16 C 0.4975(6) -0.4192(7) 0.3558(7) 0.079(2) Uani 1 1 d . . .
H16 H 0.5531 -0.4713 0.3799 0.095 Uiso 1 1 calc R . .
C17 C 0.4736(6) -0.4170(6) 0.2586(6) 0.075(2) Uani 1 1 d . . .
H17 H 0.5137 -0.4653 0.2166 0.089 Uiso 1 1 calc R . .
C18 C 0.3886(5) -0.3416(6) 0.2228(5) 0.0606(17) Uani 1 1 d . . .
H18 H 0.3696 -0.3430 0.1570 0.073 Uiso 1 1 calc R . .
B1 B 0.7001(8) 0.4459(10) 0.0489(7) 0.081(3) Uani 1 1 d . . .
F1 F 0.6194(5) 0.3646(5) 0.0241(3) 0.148(2) Uani 1 1 d . . .
F2 F 0.7288(6) 0.5166(6) -0.0189(3) 0.185(3) Uani 1 1 d . . .
F3 F 0.7834(7) 0.3569(7) 0.0666(7) 0.222(4) Uani 1 1 d . . .
F4 F 0.6909(4) 0.5015(5) 0.1334(3) 0.1183(17) Uani 1 1 d . . .

loop_
_atom_site_aniso_label
_atom_site_aniso_U_11
_atom_site_aniso_U_22
_atom_site_aniso_U_33
_atom_site_aniso_U_23
_atom_site_aniso_U_13
_atom_site_aniso_U_12
Cu1 0.0415(5) 0.0543(5) 0.0597(5) 0.0039(4) -0.0025(3) -0.0019(4)
N1 0.061(4) 0.063(3) 0.058(4) 0.010(3) 0.005(3) -0.015(3)
N2 0.040(3) 0.052(3) 0.056(3) -0.001(3) -0.001(2) 0.000(2)
N3 0.055(3) 0.049(3) 0.043(3) 0.005(2) -0.005(2) -0.004(2)
C1 0.042(4) 0.063(4) 0.055(4) 0.002(3) 0.004(3) 0.014(3)
C2 0.059(5) 0.083(5) 0.068(5) 0.016(4) 0.004(4) -0.003(4)
C3 0.068(5) 0.103(6) 0.050(5) 0.013(4) 0.003(4) 0.016(4)
C4 0.051(4) 0.095(5) 0.055(4) -0.008(4) -0.003(3) 0.018(4)
C5 0.061(5) 0.062(4) 0.062(5) 0.000(4) -0.013(4) 0.001(3)
C6 0.048(4) 0.050(4) 0.053(4) 0.005(3) 0.005(3) 0.005(3)
C7 0.046(4) 0.067(4) 0.065(5) -0.011(4) 0.008(3) -0.016(3)
C8 0.063(5) 0.074(5) 0.065(5) -0.006(4) -0.010(4) -0.011(4)
C9 0.103(6) 0.066(4) 0.058(4) 0.007(4) -0.018(4) -0.022(4)
C10 0.083(5) 0.058(4) 0.054(4) 0.004(4) 0.000(4) -0.013(4)
C11 0.041(4) 0.064(4) 0.081(5) 0.003(4) -0.009(4) -0.011(3)
C12 0.040(4) 0.067(4) 0.064(4) 0.005(3) 0.008(3) -0.004(3)
C13 0.041(4) 0.050(4) 0.060(4) 0.005(3) 0.011(3) -0.006(3)
C14 0.065(5) 0.061(4) 0.062(5) 0.003(3) 0.004(4) -0.006(3)
C15 0.072(5) 0.074(5) 0.072(5) 0.017(4) -0.026(4) -0.008(4)
C16 0.060(5) 0.071(5) 0.106(7) 0.014(5) -0.009(5) -0.001(4)
C17 0.062(5) 0.079(5) 0.084(6) 0.004(4) 0.021(4) 0.011(4)
C18 0.056(4) 0.069(4) 0.057(4) 0.005(3) 0.003(4) -0.009(3)
B1 0.083(7) 0.086(7) 0.075(7) -0.011(6) 0.013(5) -0.030(6)
F1 0.158(5) 0.205(6) 0.079(3) 0.023(3) -0.016(3) -0.118(5)
F2 0.272(8) 0.203(6) 0.080(3) 0.015(4) 0.024(4) -0.165(6)
F3 0.163(7) 0.158(6) 0.343(12) -0.072(7) -0.011(7) 0.014(5)
F4 0.117(4) 0.157(4) 0.081(3) -0.035(3) 0.010(3) -0.017(3)

loop_
_atom_type_symbol
_atom_type_description
_atom_type_scat_dispersion_real
_atom_type_scat_dispersion_imag
_atom_type_scat_source
C C 0.0033 0.0016 'International Tables Vol C Tables 4.2.6.8 and 6.1.1.4'
H H 0.0000 0.0000 'International Tables Vol C Tables 4.2.6.8 and 6.1.1.4'
B B 0.0013 0.0007 'International Tables Vol C Tables 4.2.6.8 and 6.1.1.4'
N N 0.0061 0.0033 'International Tables Vol C Tables 4.2.6.8 and 6.1.1.4'
F F 0.0171 0.0103 'International Tables Vol C Tables 4.2.6.8 and 6.1.1.4'
Cu Cu 0.3201 1.2651 'International Tables Vol C Tables 4.2.6.8 and 6.1.1.4'

loop_
_geom_angle_atom_site_label_1
_geom_angle_atom_site_label_2
_geom_angle_atom_site_label_3
_geom_angle
_geom_angle_site_symmetry_1
_geom_angle_site_symmetry_3
_geom_angle_publ_flag
N2 Cu1 N3 96.7(2) . . ?
N2 Cu1 C11 110.4(2) . . ?
N3 Cu1 C11 152.9(2) . . ?
N2 Cu1 C12 150.1(2) . . ?
N3 Cu1 C12 112.8(2) . . ?
C11 Cu1 C12 40.2(2) . . ?
C6 N1 C1 133.5(5) . . ?
C6 N1 H1 113.3 . . ?
C1 N1 H1 113.3 . . ?
C1 N2 C5 116.0(5) . . ?
C1 N2 Cu1 123.2(4) . . ?
C5 N2 Cu1 120.6(4) . . ?
C6 N3 C10 117.9(5) . . ?
C6 N3 Cu1 122.1(4) . . ?
C10 N3 Cu1 119.8(4) . . ?
N2 C1 N1 120.9(5) . . ?
N2 C1 C2 123.0(6) . . ?
N1 C1 C2 116.0(6) . . ?
C3 C2 C1 119.2(6) . . ?
C3 C2 H2 120.4 . . ?
C1 C2 H2 120.4 . . ?
C2 C3 C4 119.3(6) . . ?
C2 C3 H3 120.3 . . ?
C4 C3 H3 120.3 . . ?
C5 C4 C3 117.6(6) . . ?
C5 C4 H4 121.2 . . ?
C3 C4 H4 121.2 . . ?
C4 C5 N2 124.8(6) . . ?
C4 C5 H5 117.6 . . ?
N2 C5 H5 117.6 . . ?
N3 C6 N1 122.1(5) . . ?
N3 C6 C7 120.7(5) . . ?
N1 C6 C7 117.2(5) . . ?
C8 C7 C6 118.8(6) . . ?
C8 C7 H7 120.6 . . ?
C6 C7 H7 120.6 . . ?
C9 C8 C7 120.5(6) . . ?
C9 C8 H8 119.8 . . ?
C7 C8 H8 119.8 . . ?
C8 C9 C10 119.1(6) . . ?
C8 C9 H9 120.4 . . ?
C10 C9 H9 120.4 . . ?
N3 C10 C9 123.0(6) . . ?
N3 C10 H10 118.5 . . ?
C9 C10 H10 118.5 . . ?
C12 C11 Cu1 72.0(3) . . ?
C12 C11 H11B 116.4 . . ?
Cu1 C11 H11B 116.4 . . ?
C12 C11 H11A 116.4 . . ?
Cu1 C11 H11A 116.4 . . ?
H11B C11 H11A 113.4 . . ?
C11 C12 C13 124.1(6) . . ?
C11 C12 Cu1 67.8(3) . . ?
C13 C12 Cu1 108.6(4) . . ?
C11 C12 H12 115.4 . . ?
C13 C12 H12 115.4 . . ?
Cu1 C12 H12 115.4 . . ?
C18 C13 C14 119.3(6) . . ?
C18 C13 C12 121.5(6) . . ?
C14 C13 C12 119.1(6) . . ?
C13 C14 C15 119.3(6) . . ?
C13 C14 H14 120.4 . . ?
C15 C14 H14 120.4 . . ?
C16 C15 C14 120.0(7) . . ?
C16 C15 H15 120.0 . . ?
C14 C15 H15 120.0 . . ?
C15 C16 C17 121.5(7) . . ?
C15 C16 H16 119.3 . . ?
C17 C16 H16 119.3 . . ?
C16 C17 C18 119.2(7) . . ?
C16 C17 H17 120.4 . . ?
C18 C17 H17 120.4 . . ?
C13 C18 C17 120.7(6) . . ?
C13 C18 H18 119.7 . . ?
C17 C18 H18 119.7 . . ?
F2 B1 F4 116.6(8) . . ?
F2 B1 F1 114.4(8) . . ?
F4 B1 F1 113.9(8) . . ?
F2 B1 F3 106.2(9) . . ?
F4 B1 F3 103.2(8) . . ?
F1 B1 F3 100.0(8) . . ?

loop_
_geom_bond_atom_site_label_1
_geom_bond_atom_site_label_2
_geom_bond_distance
_geom_bond_site_symmetry_2
_geom_bond_publ_flag
Cu1 N2 1.959(5) . ?
Cu1 N3 1.967(5) . ?
Cu1 C11 1.990(6) . ?
Cu1 C12 2.044(5) . ?
N1 C6 1.360(7) . ?
N1 C1 1.403(7) . ?
N1 H1 0.8600 . ?
N2 C1 1.318(7) . ?
N2 C5 1.374(7) . ?
N3 C6 1.335(7) . ?
N3 C10 1.357(7) . ?
C1 C2 1.408(8) . ?
C2 C3 1.366(9) . ?
C2 H2 0.9300 . ?
C3 C4 1.386(9) . ?
C3 H3 0.9300 . ?
C4 C5 1.366(8) . ?
C4 H4 0.9300 . ?
C5 H5 0.9300 . ?
C6 C7 1.431(7) . ?
C7 C8 1.358(8) . ?
C7 H7 0.9300 . ?
C8 C9 1.341(8) . ?
C8 H8 0.9300 . ?
C9 C10 1.377(9) . ?
C9 H9 0.9300 . ?
C10 H10 0.9300 . ?
C11 C12 1.387(8) . ?
C11 H11B 0.9700 . ?
C11 H11A 0.9700 . ?
C12 C13 1.489(8) . ?
C12 H12 0.9800 . ?
C13 C18 1.385(8) . ?
C13 C14 1.391(8) . ?
C14 C15 1.401(9) . ?
C14 H14 0.9300 . ?
C15 C16 1.363(9) . ?
C15 H15 0.9300 . ?
C16 C17 1.364(10) . ?
C16 H16 0.9300 . ?
C17 C18 1.391(9) . ?
C17 H17 0.9300 . ?
C18 H18 0.9300 . ?
B1 F2 1.256(10) . ?
B1 F4 1.314(9) . ?
B1 F1 1.346(9) . ?
B1 F3 1.404(12) . ?

loop_
_geom_hbond_atom_site_label_D
_geom_hbond_atom_site_label_H
_geom_hbond_atom_site_label_A
_geom_hbond_distance_DH
_geom_hbond_distance_HA
_geom_hbond_distance_DA
_geom_hbond_angle_DHA
_geom_hbond_site_symmetry_A
N1 H1 F1 0.86 2.09 2.882(6) 153.2 .

loop_
_geom_torsion_atom_site_label_1
_geom_torsion_atom_site_label_2
_geom_torsion_atom_site_label_3
_geom_torsion_atom_site_label_4
_geom_torsion
_geom_torsion_site_symmetry_1
_geom_torsion_site_symmetry_2
_geom_torsion_site_symmetry_3
_geom_torsion_site_symmetry_4
_geom_torsion_publ_flag
C11 C12 N3 N2 -6.8(4) . . . . ?
N3 Cu1 N2 C1 -10.6(5) . . . . ?
C11 Cu1 N2 C1 169.4(4) . . . . ?
C12 Cu1 N2 C1 178.6(4) . . . . ?
N3 Cu1 N2 C5 174.8(4) . . . . ?
C11 Cu1 N2 C5 -5.2(5) . . . . ?
C12 Cu1 N2 C5 4.0(7) . . . . ?
N2 Cu1 N3 C6 4.2(4) . . . . ?
C11 Cu1 N3 C6 -175.7(5) . . . . ?
C12 Cu1 N3 C6 179.2(4) . . . . ?
N2 Cu1 N3 C10 -170.9(5) . . . . ?
C11 Cu1 N3 C10 9.2(8) . . . . ?
C12 Cu1 N3 C10 4.1(5) . . . . ?
C5 N2 C1 N1 -177.4(5) . . . . ?
Cu1 N2 C1 N1 7.8(7) . . . . ?
C5 N2 C1 C2 1.5(8) . . . . ?
Cu1 N2 C1 C2 -173.3(4) . . . . ?
C6 N1 C1 N2 5.3(10) . . . . ?
C6 N1 C1 C2 -173.7(6) . . . . ?
N2 C1 C2 C3 -1.2(10) . . . . ?
N1 C1 C2 C3 177.8(6) . . . . ?
C1 C2 C3 C4 0.2(10) . . . . ?
C2 C3 C4 C5 0.3(10) . . . . ?
C3 C4 C5 N2 0.1(10) . . . . ?
C1 N2 C5 C4 -1.0(9) . . . . ?
Cu1 N2 C5 C4 174.0(5) . . . . ?
C10 N3 C6 N1 -179.8(5) . . . . ?
Cu1 N3 C6 N1 5.0(7) . . . . ?
C10 N3 C6 C7 1.2(8) . . . . ?
Cu1 N3 C6 C7 -174.0(4) . . . . ?
C1 N1 C6 N3 -12.6(10) . . . . ?
C1 N1 C6 C7 166.5(6) . . . . ?
N3 C6 C7 C8 -0.1(9) . . . . ?
N1 C6 C7 C8 -179.1(6) . . . . ?
C6 C7 C8 C9 -1.2(10) . . . . ?
C7 C8 C9 C10 1.3(11) . . . . ?
C6 N3 C10 C9 -1.2(9) . . . . ?
Cu1 N3 C10 C9 174.1(5) . . . . ?
C8 C9 C10 N3 -0.1(11) . . . . ?
N2 Cu1 C11 C12 172.8(3) . . . . ?
N3 Cu1 C11 C12 -7.3(7) . . . . ?
Cu1 C11 C12 C13 -98.0(5) . . . . ?
N2 Cu1 C12 C11 -13.5(6) . . . . ?
N3 Cu1 C12 C11 176.4(4) . . . . ?
N2 Cu1 C12 C13 106.6(5) . . . . ?
N3 Cu1 C12 C13 -63.5(5) . . . . ?
C11 Cu1 C12 C13 120.2(6) . . . . ?
C11 C12 C13 C18 13.7(9) . . . . ?
Cu1 C12 C13 C18 -61.6(6) . . . . ?
C11 C12 C13 C14 -169.5(5) . . . . ?
Cu1 C12 C13 C14 115.1(5) . . . . ?
C18 C13 C14 C15 1.4(9) . . . . ?
C12 C13 C14 C15 -175.5(5) . . . . ?
C13 C14 C15 C16 0.1(9) . . . . ?
C14 C15 C16 C17 0.0(11) . . . . ?
C15 C16 C17 C18 -1.7(11) . . . . ?
C14 C13 C18 C17 -3.0(9) . . . . ?
C12 C13 C18 C17 173.8(5) . . . . ?
C16 C17 C18 C13 3.2(10) . . . . ?
